data_7217877
loop_
_publ_author_name
'Mani, Ganesan'
'Ghorai, Debasish'

_publ_section_title
;
 Unsubstituted Quinoidal Pyrrole and its Reaction with Oxygen, Charge
 Transfer and Palladium(II) Complexes via DDQ Oxidation
;
_journal_name_full 'RSC Adv.'
_journal_paper_doi 10.1039/C4RA07808J
_journal_year 2014
_chemical_formula_sum 'C26 H31 N9'
_chemical_formula_weight 469.60
_chemical_name_systematic
;
 ?
;
_space_group_IT_number 33
_symmetry_cell_setting orthorhombic
_symmetry_space_group_name_Hall 'P 2c -2n'
_symmetry_space_group_name_H-M 'P n a 21'
_atom_sites_solution_hydrogens geom
_atom_sites_solution_primary direct
_atom_sites_solution_secondary difmap
_audit_creation_method SHELXL-97
_cell_angle_alpha 90.00
_cell_angle_beta 90.00
_cell_angle_gamma 90.00
_cell_formula_units_Z 8
_cell_length_a 23.991(4)
_cell_length_b 8.3841(13)
_cell_length_c 25.825(4)
_cell_measurement_reflns_used 8778
_cell_measurement_temperature 293(2)
_cell_measurement_theta_max 25.00
_cell_measurement_theta_min 1.58
_cell_volume 5194.5(14)
_computing_structure_refinement 'SHELXL-97 (Sheldrick, 2008)'
_computing_structure_solution sir92
_diffrn_ambient_temperature 293(2)
_diffrn_measured_fraction_theta_full 0.994
_diffrn_measured_fraction_theta_max 0.994
_diffrn_measurement_device_type 'Bruker CCD APEX 2'
_diffrn_measurement_method hemisphere
_diffrn_radiation_monochromator graphite
_diffrn_radiation_source 'fine-focus sealed tube'
_diffrn_radiation_type MoK\a
_diffrn_radiation_wavelength 0.71073
_diffrn_reflns_av_R_equivalents 0.2203
_diffrn_reflns_av_sigmaI/netI 0.1392
_diffrn_reflns_limit_h_max 28
_diffrn_reflns_limit_h_min -28
_diffrn_reflns_limit_k_max 10
_diffrn_reflns_limit_k_min -10
_diffrn_reflns_limit_l_max 30
_diffrn_reflns_limit_l_min -29
_diffrn_reflns_number 60401
_diffrn_reflns_theta_full 25.36
_diffrn_reflns_theta_max 25.36
_diffrn_reflns_theta_min 1.58
_exptl_absorpt_coefficient_mu 0.076
_exptl_absorpt_correction_T_max 0.9965
_exptl_absorpt_correction_T_min 0.9805
_exptl_absorpt_correction_type multi-scan
_exptl_absorpt_process_details sadabs
_exptl_crystal_colour Yellow
_exptl_crystal_density_diffrn 1.201
_exptl_crystal_density_method 'not measured'
_exptl_crystal_description Needle
_exptl_crystal_F_000 2000
_exptl_crystal_size_max 0.26
_exptl_crystal_size_mid 0.08
_exptl_crystal_size_min 0.05
_refine_diff_density_max 0.206
_refine_diff_density_min -0.284
_refine_diff_density_rms 0.049
_refine_ls_abs_structure_details 'Flack H D (1983), Acta Cryst. A39, 876-881'
_refine_ls_abs_structure_Flack 6(4)
_refine_ls_extinction_coef 0.0017(3)
_refine_ls_extinction_expression Fc^*^=kFc[1+0.001xFc^2^\l^3^/sin(2\q)]^-1/4^
_refine_ls_extinction_method SHELXL
_refine_ls_goodness_of_fit_ref 1.112
_refine_ls_hydrogen_treatment mixed
_refine_ls_matrix_type full
_refine_ls_number_parameters 638
_refine_ls_number_reflns 9046
_refine_ls_number_restraints 1
_refine_ls_restrained_S_all 1.112
_refine_ls_R_factor_all 0.2220
_refine_ls_R_factor_gt 0.0994
_refine_ls_shift/su_max 0.000
_refine_ls_shift/su_mean 0.000
_refine_ls_structure_factor_coef Fsqd
_refine_ls_weighting_details 'calc w=1/[\s^2^(Fo^2^)+(0.0607P)^2^+4.1431P] where P=(Fo^2^+2Fc^2^)/3'
_refine_ls_weighting_scheme calc
_refine_ls_wR_factor_gt 0.1646
_refine_ls_wR_factor_ref 0.2130
_reflns_number_gt 4430
_reflns_number_total 9046
_reflns_threshold_expression >2\s(I)
_cod_data_source_file c4ra07808j2.cif
_cod_data_source_block 6
_cod_depositor_comments
;
The following automatic conversions were performed:

'_symmetry_cell_setting' value 'Orthorhombic' changed to
'orthorhombic' according to
/usr/data/users/saulius/crontab/automatic-downloads/rss-feeds/RSC/lib/dictionaries/cif_core.dic
dictionary named 'cif_core.dic' version 2.4.2 from 2011-04-26.

Automatic conversion script
Id: cif_fix_values 2281 2013-09-26 08:29:07Z andrius 
;
_cod_original_cell_volume 5194.6(13)
_cod_original_sg_symbol_H-M Pna2(1)
_cod_database_code 7217877

loop_
_symmetry_equiv_pos_as_xyz
'x, y, z'
'-x, -y, z+1/2'
'x+1/2, -y+1/2, z'
'-x+1/2, y+1/2, z+1/2'

loop_
_atom_site_label
_atom_site_type_symbol
_atom_site_fract_x
_atom_site_fract_y
_atom_site_fract_z
_atom_site_U_iso_or_equiv
_atom_site_adp_type
_atom_site_occupancy
_atom_site_symmetry_multiplicity
_atom_site_calc_flag
_atom_site_refinement_flags
C1 C 0.0944(4) 0.1060(11) 0.1344(4) 0.084(3) Uani 1 1 d .
H1A H 0.1301 0.1549 0.1289 0.126 Uiso 1 1 calc R
H1B H 0.0797 0.0697 0.1019 0.126 Uiso 1 1 calc R
H1C H 0.0985 0.0170 0.1575 0.126 Uiso 1 1 calc R
C2 C 0.0549(4) 0.2268(10) 0.1580(3) 0.058(2) Uani 1 1 d .
C3 C 0.0000(4) 0.2045(10) 0.1742(4) 0.067(3) Uani 1 1 d .
H3 H -0.0206 0.1106 0.1728 0.080 Uiso 1 1 calc R
C4 C -0.0171(4) 0.3482(10) 0.1921(3) 0.062(2) Uani 1 1 d .
C5 C -0.0715(4) 0.3998(11) 0.2155(4) 0.093(3) Uani 1 1 d .
H5A H -0.0701 0.5119 0.2230 0.140 Uiso 1 1 calc R
H5B H -0.0780 0.3414 0.2469 0.140 Uiso 1 1 calc R
H5C H -0.1012 0.3792 0.1915 0.140 Uiso 1 1 calc R
C6 C -0.0110(5) 0.6629(12) 0.0906(4) 0.094(3) Uani 1 1 d .
H6A H 0.0230 0.6097 0.0998 0.141 Uiso 1 1 calc R
H6B H -0.0030 0.7484 0.0670 0.141 Uiso 1 1 calc R
H6C H -0.0359 0.5884 0.0743 0.141 Uiso 1 1 calc R
C7 C -0.0380(4) 0.7293(9) 0.1385(3) 0.056(2) Uani 1 1 d .
C8 C -0.0842(4) 0.8157(10) 0.1456(4) 0.067(2) Uani 1 1 d .
H8 H -0.1091 0.8481 0.1201 0.081 Uiso 1 1 calc R
C9 C -0.0882(3) 0.8481(9) 0.1984(3) 0.054(2) Uani 1 1 d .
C10 C -0.1312(4) 0.9418(10) 0.2272(4) 0.078(3) Uani 1 1 d .
H10A H -0.1223 0.9419 0.2635 0.117 Uiso 1 1 calc R
H10B H -0.1671 0.8941 0.2222 0.117 Uiso 1 1 calc R
H10C H -0.1317 1.0494 0.2146 0.117 Uiso 1 1 calc R
C11 C 0.0309(3) 0.6140(9) 0.2002(3) 0.047(2) Uani 1 1 d .
C12 C 0.0747(3) 0.6691(8) 0.2266(3) 0.045(2) Uani 1 1 d .
C13 C 0.0866(3) 0.8297(9) 0.2444(3) 0.056(2) Uani 1 1 d .
H13 H 0.0656 0.9202 0.2370 0.068 Uiso 1 1 calc R
C14 C 0.1338(3) 0.8253(9) 0.2737(3) 0.051(2) Uani 1 1 d .
H14 H 0.1495 0.9119 0.2908 0.061 Uiso 1 1 calc R
C15 C 0.1554(3) 0.6668(8) 0.2739(3) 0.0410(19) Uani 1 1 d .
C16 C 0.2010(3) 0.6095(8) 0.2993(3) 0.0454(19) Uani 1 1 d .
C17 C 0.1623(4) 0.7484(10) 0.4030(4) 0.070(3) Uani 1 1 d .
H17A H 0.1395 0.6837 0.3808 0.105 Uiso 1 1 calc R
H17B H 0.1449 0.8505 0.4078 0.105 Uiso 1 1 calc R
H17C H 0.1664 0.6967 0.4360 0.105 Uiso 1 1 calc R
C18 C 0.2180(3) 0.7706(8) 0.3790(3) 0.048(2) Uani 1 1 d .
C19 C 0.2651(3) 0.8524(9) 0.3952(3) 0.053(2) Uani 1 1 d .
H19 H 0.2692 0.9108 0.4256 0.064 Uiso 1 1 calc R
C20 C 0.3053(3) 0.8294(9) 0.3568(3) 0.048(2) Uani 1 1 d .
C21 C 0.3643(3) 0.8940(12) 0.3548(4) 0.083(3) Uani 1 1 d .
H21A H 0.3820 0.8591 0.3235 0.125 Uiso 1 1 calc R
H21B H 0.3849 0.8554 0.3841 0.125 Uiso 1 1 calc R
H21C H 0.3633 1.0085 0.3556 0.125 Uiso 1 1 calc R
C22 C 0.2459(3) 0.3858(10) 0.3848(3) 0.071(3) Uani 1 1 d .
H22A H 0.2339 0.4935 0.3907 0.107 Uiso 1 1 calc R
H22B H 0.2840 0.3743 0.3957 0.107 Uiso 1 1 calc R
H22C H 0.2228 0.3141 0.4043 0.107 Uiso 1 1 calc R
C23 C 0.2413(3) 0.3478(9) 0.3285(3) 0.049(2) Uani 1 1 d .
C24 C 0.2530(4) 0.2122(9) 0.3016(4) 0.062(3) Uani 1 1 d .
H24 H 0.2682 0.1188 0.3148 0.074 Uiso 1 1 calc R
C25 C 0.2376(3) 0.2404(9) 0.2505(4) 0.052(2) Uani 1 1 d .
C26 C 0.2424(4) 0.1268(11) 0.2058(4) 0.092(3) Uani 1 1 d .
H26A H 0.2293 0.1777 0.1748 0.138 Uiso 1 1 calc R
H26B H 0.2203 0.0336 0.2126 0.138 Uiso 1 1 calc R
H26C H 0.2807 0.0964 0.2014 0.138 Uiso 1 1 calc R
C27 C -0.1688(5) 0.1676(11) 0.1013(4) 0.105(4) Uani 1 1 d .
H27A H -0.1354 0.2182 0.1135 0.157 Uiso 1 1 calc R
H27B H -0.1593 0.0854 0.0770 0.157 Uiso 1 1 calc R
H27C H -0.1885 0.1215 0.1300 0.157 Uiso 1 1 calc R
C28 C -0.2054(5) 0.2897(11) 0.0751(4) 0.073(3) Uani 1 1 d .
C29 C -0.2586(5) 0.2671(11) 0.0552(4) 0.079(3) Uani 1 1 d .
H29 H -0.2787 0.1722 0.0550 0.095 Uiso 1 1 calc R
C30 C -0.2758(4) 0.4107(10) 0.0361(3) 0.063(2) Uani 1 1 d .
C31 C -0.3279(4) 0.4620(11) 0.0097(4) 0.088(3) Uani 1 1 d .
H31A H -0.3258 0.5739 0.0020 0.132 Uiso 1 1 calc R
H31B H -0.3592 0.4421 0.0319 0.132 Uiso 1 1 calc R
H31C H -0.3323 0.4031 -0.0219 0.132 Uiso 1 1 calc R
C32 C -0.2635(4) 0.7560(11) 0.1381(4) 0.083(3) Uani 1 1 d .
H32A H -0.2303 0.6979 0.1296 0.125 Uiso 1 1 calc R
H32B H -0.2884 0.6882 0.1571 0.125 Uiso 1 1 calc R
H32C H -0.2540 0.8470 0.1588 0.125 Uiso 1 1 calc R
C33 C -0.2906(4) 0.8088(9) 0.0907(4) 0.056(2) Uani 1 1 d .
C34 C -0.3389(3) 0.8961(9) 0.0819(3) 0.061(2) Uani 1 1 d .
H34 H -0.3632 0.9353 0.1068 0.073 Uiso 1 1 calc R
C35 C -0.3439(3) 0.9137(8) 0.0284(3) 0.054(2) Uani 1 1 d .
C36 C -0.3887(3) 1.0005(11) -0.0003(4) 0.079(3) Uani 1 1 d .
H36A H -0.3820 0.9931 -0.0368 0.118 Uiso 1 1 calc R
H36B H -0.3888 1.1106 0.0100 0.118 Uiso 1 1 calc R
H36C H -0.4242 0.9536 0.0077 0.118 Uiso 1 1 calc R
C37 C -0.2262(3) 0.6723(9) 0.0302(3) 0.048(2) Uani 1 1 d .
C38 C -0.1805(3) 0.7197(8) 0.0032(3) 0.046(2) Uani 1 1 d .
C39 C -0.1668(3) 0.8727(8) -0.0175(3) 0.054(2) Uani 1 1 d .
H39 H -0.1872 0.9659 -0.0127 0.064 Uiso 1 1 calc R
C40 C -0.1197(3) 0.8595(9) -0.0448(3) 0.056(2) Uani 1 1 d .
H40 H -0.1016 0.9431 -0.0615 0.067 Uiso 1 1 calc R
C41 C -0.1014(3) 0.6968(8) -0.0446(3) 0.043(2) Uani 1 1 d .
C42 C -0.0571(3) 0.6313(9) -0.0696(3) 0.048(2) Uani 1 1 d .
C43 C -0.0225(4) 0.1491(10) 0.0254(4) 0.092(3) Uani 1 1 d .
H43A H -0.0371 0.2004 0.0557 0.138 Uiso 1 1 calc R
H43B H 0.0156 0.1192 0.0313 0.138 Uiso 1 1 calc R
H43C H -0.0442 0.0555 0.0179 0.138 Uiso 1 1 calc R
C44 C -0.0254(3) 0.2600(9) -0.0189(4) 0.054(2) Uani 1 1 d .
C45 C -0.0077(4) 0.2315(9) -0.0703(4) 0.059(3) Uani 1 1 d .
H45 H 0.0075 0.1375 -0.0831 0.070 Uiso 1 1 calc R
C46 C -0.0174(3) 0.3682(10) -0.0973(3) 0.053(2) Uani 1 1 d .
C47 C -0.0086(3) 0.4056(10) -0.1537(3) 0.066(2) Uani 1 1 d .
H47A H -0.0195 0.5138 -0.1604 0.099 Uiso 1 1 calc R
H47B H -0.0307 0.3348 -0.1744 0.099 Uiso 1 1 calc R
H47C H 0.0301 0.3922 -0.1622 0.099 Uiso 1 1 calc R
C48 C 0.1097(4) 0.8930(12) -0.1278(4) 0.096(3) Uani 1 1 d .
H48A H 0.1266 0.8544 -0.0966 0.144 Uiso 1 1 calc R
H48B H 0.1115 1.0074 -0.1285 0.144 Uiso 1 1 calc R
H48C H 0.1293 0.8506 -0.1572 0.144 Uiso 1 1 calc R
C49 C 0.0499(4) 0.8409(10) -0.1298(4) 0.060(2) Uani 1 1 d .
C50 C 0.0089(3) 0.8688(9) -0.1669(3) 0.054(2) Uani 1 1 d .
H50 H 0.0125 0.9276 -0.1973 0.065 Uiso 1 1 calc R
C51 C -0.0382(3) 0.7910(9) -0.1492(4) 0.051(2) Uani 1 1 d .
C52 C -0.0935(3) 0.7732(10) -0.1741(4) 0.066(3) Uani 1 1 d .
H52A H -0.1177 0.7137 -0.1517 0.099 Uiso 1 1 calc R
H52B H -0.0893 0.7175 -0.2063 0.099 Uiso 1 1 calc R
H52C H -0.1092 0.8767 -0.1804 0.099 Uiso 1 1 calc R
N1 N 0.0722(3) 0.3740(8) 0.1650(3) 0.0568(18) Uani 1 1 d .
N2 N 0.0266(3) 0.4502(7) 0.1859(2) 0.0478(16) Uani 1 1 d .
N3 N -0.0149(3) 0.7112(7) 0.1866(3) 0.0510(18) Uani 1 1 d .
N4 N -0.0452(3) 0.7845(7) 0.2249(3) 0.0544(18) Uani 1 1 d .
N5 N 0.1185(3) 0.5760(7) 0.2449(2) 0.0495(17) Uani 1 1 d .
H2 H 0.129(3) 0.477(8) 0.232(3) 0.059 Uiso 1 1 d .
N6 N 0.2322(2) 0.7102(7) 0.3322(3) 0.0434(16) Uani 1 1 d .
N7 N 0.2862(3) 0.7443(7) 0.3184(3) 0.0511(19) Uani 1 1 d .
N8 N 0.2200(2) 0.4518(7) 0.2928(3) 0.0491(16) Uani 1 1 d .
N9 N 0.2185(3) 0.3853(7) 0.2437(2) 0.0520(17) Uani 1 1 d .
N10 N -0.1885(3) 0.4364(8) 0.0696(2) 0.0611(18) Uani 1 1 d .
N11 N -0.2324(3) 0.5132(7) 0.0454(2) 0.0526(17) Uani 1 1 d .
N12 N -0.2697(3) 0.7780(7) 0.0424(3) 0.0476(18) Uani 1 1 d .
N13 N -0.3032(3) 0.8409(7) 0.0031(2) 0.0533(18) Uani 1 1 d .
N14 N -0.1396(3) 0.6171(7) -0.0147(3) 0.0469(17) Uani 1 1 d .
H1 H -0.131(3) 0.529(8) -0.001(3) 0.056 Uiso 1 1 d .
N15 N -0.0452(3) 0.4063(7) -0.0143(3) 0.0546(17) Uani 1 1 d .
N16 N -0.0397(2) 0.4732(7) -0.0629(2) 0.0433(15) Uani 1 1 d .
N17 N -0.0243(3) 0.7277(7) -0.1030(3) 0.0438(17) Uani 1 1 d .
N18 N 0.0308(3) 0.7551(8) -0.0900(3) 0.0522(19) Uani 1 1 d .

loop_
_atom_site_aniso_label
_atom_site_aniso_U_11
_atom_site_aniso_U_22
_atom_site_aniso_U_33
_atom_site_aniso_U_23
_atom_site_aniso_U_13
_atom_site_aniso_U_12
C1 0.097(7) 0.079(7) 0.076(7) -0.011(6) 0.006(6) 0.009(6)
C2 0.077(7) 0.051(5) 0.046(6) -0.007(4) -0.006(5) 0.002(5)
C3 0.064(6) 0.052(5) 0.083(8) -0.006(5) -0.005(6) -0.023(5)
C4 0.058(6) 0.057(6) 0.071(7) -0.002(5) 0.009(5) -0.016(5)
C5 0.063(6) 0.083(7) 0.133(9) -0.012(6) 0.026(6) -0.017(5)
C6 0.122(9) 0.120(8) 0.041(6) -0.020(6) -0.019(6) 0.040(7)
C7 0.065(6) 0.064(5) 0.041(6) 0.000(4) -0.013(5) 0.006(5)
C8 0.070(6) 0.070(6) 0.062(7) -0.001(5) -0.021(5) 0.006(5)
C9 0.044(5) 0.052(5) 0.065(7) 0.002(4) -0.004(4) -0.001(4)
C10 0.071(6) 0.078(6) 0.085(7) 0.011(5) 0.012(5) 0.015(5)
C11 0.044(5) 0.050(5) 0.048(5) 0.010(4) 0.002(4) 0.000(4)
C12 0.048(5) 0.037(4) 0.051(6) 0.003(4) -0.008(4) 0.005(4)
C13 0.055(6) 0.050(5) 0.064(6) 0.011(4) -0.004(5) 0.019(4)
C14 0.057(6) 0.041(5) 0.055(6) -0.005(4) -0.006(5) -0.002(4)
C15 0.047(5) 0.030(4) 0.047(5) -0.008(3) -0.007(4) -0.005(4)
C16 0.046(5) 0.041(4) 0.048(5) 0.003(4) 0.001(4) -0.001(4)
C17 0.067(6) 0.071(6) 0.072(7) -0.027(5) 0.019(5) -0.003(5)
C18 0.044(5) 0.045(5) 0.054(6) -0.017(4) 0.004(5) 0.001(4)
C19 0.059(5) 0.054(5) 0.048(5) -0.020(4) -0.001(4) -0.011(4)
C20 0.034(4) 0.054(5) 0.057(6) -0.012(4) -0.005(4) 0.000(4)
C21 0.049(6) 0.102(7) 0.099(8) -0.022(6) -0.007(5) -0.016(5)
C22 0.074(6) 0.087(7) 0.052(6) 0.009(5) 0.005(5) 0.026(5)
C23 0.046(5) 0.055(5) 0.047(6) 0.010(5) 0.000(4) 0.009(4)
C24 0.060(6) 0.044(5) 0.081(9) -0.001(5) 0.001(5) 0.013(4)
C25 0.060(5) 0.036(5) 0.061(7) -0.014(4) 0.003(5) 0.006(4)
C26 0.102(8) 0.090(7) 0.083(8) -0.042(6) 0.003(6) 0.016(6)
C27 0.143(10) 0.068(7) 0.104(9) 0.026(6) 0.000(8) 0.028(6)
C28 0.102(9) 0.057(6) 0.059(7) 0.007(5) 0.015(6) 0.010(6)
C29 0.118(10) 0.054(6) 0.065(8) 0.011(5) -0.010(7) -0.027(6)
C30 0.084(7) 0.053(5) 0.053(6) 0.006(4) 0.006(5) -0.013(5)
C31 0.078(7) 0.095(7) 0.092(8) 0.028(6) -0.026(6) -0.023(6)
C32 0.110(8) 0.082(7) 0.057(7) 0.007(5) 0.006(6) 0.025(6)
C33 0.064(6) 0.046(5) 0.058(7) 0.003(4) 0.013(5) -0.001(4)
C34 0.060(6) 0.065(6) 0.058(7) 0.001(5) 0.022(5) 0.005(5)
C35 0.049(5) 0.041(4) 0.071(7) 0.007(4) 0.010(5) 0.001(4)
C36 0.051(5) 0.103(7) 0.083(7) 0.002(6) 0.005(5) 0.025(5)
C37 0.051(5) 0.045(5) 0.047(5) 0.005(4) 0.004(4) 0.000(4)
C38 0.049(5) 0.040(4) 0.049(6) -0.006(4) -0.004(4) 0.007(4)
C39 0.052(5) 0.035(4) 0.074(6) 0.001(4) 0.017(5) 0.007(4)
C40 0.061(6) 0.046(5) 0.060(6) 0.017(4) 0.016(5) 0.000(4)
C41 0.049(5) 0.036(4) 0.044(6) 0.005(4) 0.002(4) 0.001(4)
C42 0.041(5) 0.055(5) 0.049(5) 0.002(4) 0.009(4) 0.004(4)
C43 0.118(9) 0.065(6) 0.093(8) 0.020(6) -0.013(7) 0.011(6)
C44 0.057(5) 0.049(5) 0.057(7) 0.000(5) -0.006(5) 0.011(4)
C45 0.057(6) 0.048(5) 0.071(8) -0.010(5) -0.011(5) 0.015(4)
C46 0.043(5) 0.059(5) 0.057(6) -0.013(5) 0.003(4) -0.003(4)
C47 0.065(6) 0.080(6) 0.054(6) 0.003(5) -0.005(5) 0.019(5)
C48 0.058(6) 0.105(8) 0.127(10) -0.001(7) -0.002(6) -0.029(6)
C49 0.055(6) 0.053(5) 0.073(7) -0.009(5) 0.005(5) -0.004(4)
C50 0.051(5) 0.050(5) 0.060(6) 0.010(4) 0.008(5) -0.003(4)
C51 0.053(6) 0.050(5) 0.049(6) 0.005(4) 0.005(5) 0.002(4)
C52 0.057(6) 0.071(6) 0.071(7) 0.013(5) -0.014(5) 0.001(4)
N1 0.065(5) 0.047(4) 0.058(5) -0.005(3) 0.000(4) 0.005(4)
N2 0.053(4) 0.036(4) 0.054(4) 0.001(3) -0.001(3) -0.002(3)
N3 0.048(4) 0.058(4) 0.047(5) 0.000(4) -0.011(4) 0.006(3)
N4 0.049(4) 0.055(4) 0.060(5) 0.001(4) -0.004(4) 0.007(3)
N5 0.054(4) 0.035(3) 0.059(5) -0.002(3) -0.014(3) 0.003(3)
N6 0.035(4) 0.048(4) 0.048(5) -0.011(3) 0.000(3) -0.004(3)
N7 0.038(4) 0.062(4) 0.054(5) -0.006(4) 0.004(4) -0.007(3)
N8 0.053(4) 0.040(4) 0.054(5) -0.007(3) 0.000(3) 0.008(3)
N9 0.065(4) 0.050(4) 0.042(4) -0.016(3) 0.002(3) -0.001(3)
N10 0.068(5) 0.051(4) 0.064(5) 0.015(3) 0.001(4) 0.012(4)
N11 0.062(4) 0.042(4) 0.053(4) 0.005(3) 0.007(4) -0.001(3)
N12 0.051(4) 0.046(4) 0.046(5) 0.003(3) 0.006(4) 0.007(3)
N13 0.052(4) 0.057(4) 0.051(5) 0.002(3) 0.002(4) 0.015(3)
N14 0.057(4) 0.034(4) 0.050(4) 0.009(3) 0.006(4) 0.007(3)
N15 0.055(4) 0.051(4) 0.058(5) 0.000(4) -0.009(4) 0.009(3)
N16 0.046(4) 0.041(4) 0.043(4) 0.001(3) -0.003(3) 0.007(3)
N17 0.045(4) 0.041(4) 0.046(5) 0.005(3) 0.004(4) -0.001(3)
N18 0.037(4) 0.063(4) 0.056(6) 0.002(4) -0.001(4) -0.004(3)

loop_
_atom_type_symbol
_atom_type_description
_atom_type_scat_dispersion_real
_atom_type_scat_dispersion_imag
_atom_type_scat_source
C C 0.0033 0.0016 'International Tables Vol C Tables 4.2.6.8 and 6.1.1.4'
H H 0.0000 0.0000 'International Tables Vol C Tables 4.2.6.8 and 6.1.1.4'
N N 0.0061 0.0033 'International Tables Vol C Tables 4.2.6.8 and 6.1.1.4'

loop_
_geom_angle_atom_site_label_1
_geom_angle_atom_site_label_2
_geom_angle_atom_site_label_3
_geom_angle
C2 C1 H1A 109.5
C2 C1 H1B 109.5
H1A C1 H1B 109.5
C2 C1 H1C 109.5
H1A C1 H1C 109.5
H1B C1 H1C 109.5
N1 C2 C3 112.5(8)
N1 C2 C1 119.0(9)
C3 C2 C1 128.4(8)
C4 C3 C2 105.6(7)
C4 C3 H3 127.2
C2 C3 H3 127.2
N2 C4 C3 106.5(8)
N2 C4 C5 122.4(8)
C3 C4 C5 131.1(8)
C4 C5 H5A 109.5
C4 C5 H5B 109.5
H5A C5 H5B 109.5
C4 C5 H5C 109.5
H5A C5 H5C 109.5
H5B C5 H5C 109.5
C7 C6 H6A 109.5
C7 C6 H6B 109.5
H6A C6 H6B 109.5
C7 C6 H6C 109.5
H6A C6 H6C 109.5
H6B C6 H6C 109.5
C8 C7 N3 105.7(8)
C8 C7 C6 132.1(9)
N3 C7 C6 122.2(8)
C7 C8 C9 107.3(8)
C7 C8 H8 126.4
C9 C8 H8 126.4
N4 C9 C8 111.6(8)
N4 C9 C10 118.8(8)
C8 C9 C10 129.6(8)
C9 C10 H10A 109.5
C9 C10 H10B 109.5
H10A C10 H10B 109.5
C9 C10 H10C 109.5
H10A C10 H10C 109.5
H10B C10 H10C 109.5
C12 C11 N3 122.6(7)
C12 C11 N2 121.5(7)
N3 C11 N2 115.9(7)
C11 C12 N5 125.0(7)
C11 C12 C13 129.6(7)
N5 C12 C13 105.4(7)
C14 C13 C12 108.3(7)
C14 C13 H13 125.9
C12 C13 H13 125.9
C13 C14 C15 109.3(7)
C13 C14 H14 125.4
C15 C14 H14 125.4
C16 C15 N5 125.3(6)
C16 C15 C14 128.5(7)
N5 C15 C14 106.1(7)
C15 C16 N6 120.3(7)
C15 C16 N8 122.3(7)
N6 C16 N8 117.4(7)
C18 C17 H17A 109.5
C18 C17 H17B 109.5
H17A C17 H17B 109.5
C18 C17 H17C 109.5
H17A C17 H17C 109.5
H17B C17 H17C 109.5
N6 C18 C19 104.5(7)
N6 C18 C17 123.4(7)
C19 C18 C17 132.1(8)
C18 C19 C20 106.3(7)
C18 C19 H19 126.9
C20 C19 H19 126.9
N7 C20 C19 112.0(7)
N7 C20 C21 119.8(8)
C19 C20 C21 128.2(8)
C20 C21 H21A 109.5
C20 C21 H21B 109.5
H21A C21 H21B 109.5
C20 C21 H21C 109.5
H21A C21 H21C 109.5
H21B C21 H21C 109.5
C23 C22 H22A 109.5
C23 C22 H22B 109.5
H22A C22 H22B 109.5
C23 C22 H22C 109.5
H22A C22 H22C 109.5
H22B C22 H22C 109.5
C24 C23 N8 105.5(8)
C24 C23 C22 131.3(8)
N8 C23 C22 123.2(7)
C23 C24 C25 106.7(7)
C23 C24 H24 126.7
C25 C24 H24 126.7
N9 C25 C24 112.2(7)
N9 C25 C26 120.8(9)
C24 C25 C26 127.0(8)
C25 C26 H26A 109.5
C25 C26 H26B 109.5
H26A C26 H26B 109.5
C25 C26 H26C 109.5
H26A C26 H26C 109.5
H26B C26 H26C 109.5
C28 C27 H27A 109.5
C28 C27 H27B 109.5
H27A C27 H27B 109.5
C28 C27 H27C 109.5
H27A C27 H27C 109.5
H27B C27 H27C 109.5
N10 C28 C29 112.0(9)
N10 C28 C27 120.6(11)
C29 C28 C27 127.4(10)
C30 C29 C28 106.9(8)
C30 C29 H29 126.5
C28 C29 H29 126.5
C29 C30 N11 105.1(8)
C29 C30 C31 132.5(9)
N11 C30 C31 122.5(7)
C30 C31 H31A 109.5
C30 C31 H31B 109.5
H31A C31 H31B 109.5
C30 C31 H31C 109.5
H31A C31 H31C 109.5
H31B C31 H31C 109.5
C33 C32 H32A 109.5
C33 C32 H32B 109.5
H32A C32 H32B 109.5
C33 C32 H32C 109.5
H32A C32 H32C 109.5
H32B C32 H32C 109.5
N12 C33 C34 104.8(8)
N12 C33 C32 123.0(8)
C34 C33 C32 132.1(9)
C33 C34 C35 106.8(7)
C33 C34 H34 126.6
C35 C34 H34 126.6
N13 C35 C34 112.2(7)
N13 C35 C36 120.7(8)
C34 C35 C36 127.1(8)
C35 C36 H36A 109.5
C35 C36 H36B 109.5
H36A C36 H36B 109.5
C35 C36 H36C 109.5
H36A C36 H36C 109.5
H36B C36 H36C 109.5
C38 C37 N11 120.7(7)
C38 C37 N12 122.0(7)
N11 C37 N12 117.3(7)
C37 C38 N14 124.1(7)
C37 C38 C39 129.8(7)
N14 C38 C39 105.7(7)
C40 C39 C38 108.5(7)
C40 C39 H39 125.7
C38 C39 H39 125.7
C39 C40 C41 109.6(7)
C39 C40 H40 125.2
C41 C40 H40 125.2
N14 C41 C42 126.3(6)
N14 C41 C40 105.2(7)
C42 C41 C40 128.5(7)
C41 C42 N16 123.8(7)
C41 C42 N17 119.5(7)
N16 C42 N17 116.6(6)
C44 C43 H43A 109.5
C44 C43 H43B 109.5
H43A C43 H43B 109.5
C44 C43 H43C 109.5
H43A C43 H43C 109.5
H43B C43 H43C 109.5
N15 C44 C45 110.5(8)
N15 C44 C43 122.1(9)
C45 C44 C43 127.3(8)
C46 C45 C44 106.7(8)
C46 C45 H45 126.6
C44 C45 H45 126.6
N16 C46 C45 106.1(8)
N16 C46 C47 123.5(8)
C45 C46 C47 130.4(8)
C46 C47 H47A 109.5
C46 C47 H47B 109.5
H47A C47 H47B 109.5
C46 C47 H47C 109.5
H47A C47 H47C 109.5
H47B C47 H47C 109.5
C49 C48 H48A 109.5
C49 C48 H48B 109.5
H48A C48 H48B 109.5
C49 C48 H48C 109.5
H48A C48 H48C 109.5
H48B C48 H48C 109.5
N18 C49 C50 112.2(7)
N18 C49 C48 117.4(9)
C50 C49 C48 130.5(9)
C51 C50 C49 105.7(8)
C51 C50 H50 127.2
C49 C50 H50 127.2
N17 C51 C50 106.0(7)
N17 C51 C52 124.5(8)
C50 C51 C52 129.5(8)
C51 C52 H52A 109.5
C51 C52 H52B 109.5
H52A C52 H52B 109.5
C51 C52 H52C 109.5
H52A C52 H52C 109.5
H52B C52 H52C 109.5
C2 N1 N2 103.8(7)
C4 N2 N1 111.5(6)
C4 N2 C11 129.0(7)
N1 N2 C11 119.4(6)
N4 N3 C7 113.0(6)
N4 N3 C11 119.4(7)
C7 N3 C11 127.1(7)
C9 N4 N3 102.5(7)
C15 N5 C12 111.0(6)
C15 N5 H2 120(4)
C12 N5 H2 126(4)
C18 N6 N7 113.0(6)
C18 N6 C16 129.0(7)
N7 N6 C16 117.8(6)
C20 N7 N6 104.2(6)
C23 N8 N9 111.6(6)
C23 N8 C16 129.9(7)
N9 N8 C16 118.5(6)
C25 N9 N8 103.9(6)
C28 N10 N11 104.6(7)
C30 N11 N10 111.5(6)
C30 N11 C37 129.0(7)
N10 N11 C37 119.2(7)
C33 N12 N13 112.3(7)
C33 N12 C37 126.6(7)
N13 N12 C37 120.1(7)
C35 N13 N12 103.8(6)
C41 N14 C38 111.0(6)
C41 N14 H1 119(5)
C38 N14 H1 126(5)
C44 N15 N16 105.1(7)
C46 N16 N15 111.6(6)
C46 N16 C42 130.5(7)
N15 N16 C42 117.8(6)
C51 N17 N18 112.7(6)
C51 N17 C42 128.6(7)
N18 N17 C42 118.6(7)
C49 N18 N17 103.4(7)

loop_
_geom_bond_atom_site_label_1
_geom_bond_atom_site_label_2
_geom_bond_distance
C1 C2 1.516(12)
C1 H1A 0.9600
C1 H1B 0.9600
C1 H1C 0.9600
C2 N1 1.314(9)
C2 C3 1.394(12)
C3 C4 1.355(11)
C3 H3 0.9300
C4 N2 1.362(9)
C4 C5 1.502(11)
C5 H5A 0.9600
C5 H5B 0.9600
C5 H5C 0.9600
C6 C7 1.503(12)
C6 H6A 0.9600
C6 H6B 0.9600
C6 H6C 0.9600
C7 C8 1.338(11)
C7 N3 1.368(10)
C8 C9 1.392(11)
C8 H8 0.9300
C9 N4 1.348(9)
C9 C10 1.495(11)
C10 H10A 0.9600
C10 H10B 0.9600
C10 H10C 0.9600
C11 C12 1.336(10)
C11 N3 1.413(9)
C11 N2 1.425(9)
C12 N5 1.392(9)
C12 C13 1.451(10)
C13 C14 1.363(10)
C13 H13 0.9300
C14 C15 1.426(9)
C14 H14 0.9300
C15 C16 1.362(10)
C15 N5 1.387(9)
C16 N6 1.414(9)
C16 N8 1.408(9)
C17 C18 1.486(11)
C17 H17A 0.9600
C17 H17B 0.9600
C17 H17C 0.9600
C18 N6 1.353(10)
C18 C19 1.387(10)
C19 C20 1.395(10)
C19 H19 0.9300
C20 N7 1.305(9)
C20 C21 1.517(10)
C21 H21A 0.9600
C21 H21B 0.9600
C21 H21C 0.9600
C22 C23 1.494(11)
C22 H22A 0.9600
C22 H22B 0.9600
C22 H22C 0.9600
C23 C24 1.361(11)
C23 N8 1.367(9)
C24 C25 1.390(12)
C24 H24 0.9300
C25 N9 1.310(9)
C25 C26 1.501(12)
C26 H26A 0.9600
C26 H26B 0.9600
C26 H26C 0.9600
C27 C28 1.508(13)
C27 H27A 0.9600
C27 H27B 0.9600
C27 H27C 0.9600
C28 N10 1.303(10)
C28 C29 1.389(14)
C29 C30 1.366(12)
C29 H29 0.9300
C30 N11 1.370(9)
C30 C31 1.487(12)
C31 H31A 0.9600
C31 H31B 0.9600
C31 H31C 0.9600
C32 C33 1.455(12)
C32 H32A 0.9600
C32 H32B 0.9600
C32 H32C 0.9600
C33 N12 1.368(10)
C33 C34 1.389(11)
C34 C35 1.393(11)
C34 H34 0.9300
C35 N13 1.325(9)
C35 C36 1.496(11)
C36 H36A 0.9600
C36 H36B 0.9600
C36 H36C 0.9600
C37 C38 1.360(10)
C37 N11 1.399(9)
C37 N12 1.405(9)
C38 N14 1.384(9)
C38 C39 1.427(10)
C39 C40 1.336(9)
C39 H39 0.9300
C40 C41 1.433(9)
C40 H40 0.9300
C41 N14 1.371(9)
C41 C42 1.360(10)
C42 N16 1.401(9)
C42 N17 1.420(9)
C43 C44 1.476(13)
C43 H43A 0.9600
C43 H43B 0.9600
C43 H43C 0.9600
C44 N15 1.321(9)
C44 C45 1.412(12)
C45 C46 1.362(11)
C45 H45 0.9300
C46 N16 1.360(9)
C46 C47 1.504(11)
C47 H47A 0.9600
C47 H47B 0.9600
C47 H47C 0.9600
C48 C49 1.501(11)
C48 H48A 0.9600
C48 H48B 0.9600
C48 H48C 0.9600
C49 N18 1.335(10)
C49 C50 1.393(11)
C50 C51 1.383(10)
C50 H50 0.9300
C51 N17 1.348(10)
C51 C52 1.482(11)
C52 H52A 0.9600
C52 H52B 0.9600
C52 H52C 0.9600
N1 N2 1.377(8)
N3 N4 1.372(9)
N5 H2 0.93(7)
N6 N7 1.376(8)
N8 N9 1.387(8)
N10 N11 1.384(8)
N12 N13 1.398(9)
N14 H1 0.84(7)
N15 N16 1.382(8)
N17 N18 1.381(8)

loop_
_geom_hbond_atom_site_label_D
_geom_hbond_atom_site_label_H
_geom_hbond_atom_site_label_A
_geom_hbond_distance_DH
_geom_hbond_distance_HA
_geom_hbond_distance_DA
_geom_hbond_angle_DHA
N5 H2 N9 0.93(7) 2.30(7) 2.885(9) 121(5)
N14 H1 N15 0.84(7) 2.32(7) 2.873(8) 123(6)

loop_
_geom_torsion_atom_site_label_1
_geom_torsion_atom_site_label_2
_geom_torsion_atom_site_label_3
_geom_torsion_atom_site_label_4
_geom_torsion
N1 C2 C3 C4 0.0(11)
C1 C2 C3 C4 -179.7(9)
C2 C3 C4 N2 0.6(10)
C2 C3 C4 C5 -178.7(10)
N3 C7 C8 C9 0.0(9)
C6 C7 C8 C9 -178.2(9)
C7 C8 C9 N4 0.2(10)
C7 C8 C9 C10 179.1(8)
N3 C11 C12 N5 174.0(7)
N2 C11 C12 N5 -3.2(12)
N3 C11 C12 C13 -2.9(13)
N2 C11 C12 C13 179.9(8)
C11 C12 C13 C14 174.6(8)
N5 C12 C13 C14 -2.8(9)
C12 C13 C14 C15 2.8(9)
C13 C14 C15 C16 -178.3(8)
C13 C14 C15 N5 -1.7(9)
N5 C15 C16 N6 -173.1(7)
C14 C15 C16 N6 3.0(13)
N5 C15 C16 N8 8.9(12)
C14 C15 C16 N8 -175.1(7)
N6 C18 C19 C20 -2.0(8)
C17 C18 C19 C20 179.3(9)
C18 C19 C20 N7 1.5(9)
C18 C19 C20 C21 179.4(8)
N8 C23 C24 C25 -0.4(9)
C22 C23 C24 C25 176.4(8)
C23 C24 C25 N9 1.5(10)
C23 C24 C25 C26 179.9(8)
N10 C28 C29 C30 -0.1(13)
C27 C28 C29 C30 179.0(9)
C28 C29 C30 N11 -0.3(11)
C28 C29 C30 C31 179.1(10)
N12 C33 C34 C35 -0.5(9)
C32 C33 C34 C35 178.8(9)
C33 C34 C35 N13 1.5(9)
C33 C34 C35 C36 -179.2(8)
N11 C37 C38 N14 5.2(12)
N12 C37 C38 N14 -172.5(7)
N11 C37 C38 C39 177.6(8)
N12 C37 C38 C39 -0.1(13)
C37 C38 C39 C40 -174.9(8)
N14 C38 C39 C40 -1.4(9)
C38 C39 C40 C41 1.7(9)
C39 C40 C41 N14 -1.3(9)
C39 C40 C41 C42 176.7(8)
N14 C41 C42 N16 -8.6(13)
C40 C41 C42 N16 173.8(7)
N14 C41 C42 N17 174.2(7)
C40 C41 C42 N17 -3.4(13)
N15 C44 C45 C46 0.2(10)
C43 C44 C45 C46 -178.7(8)
C44 C45 C46 N16 0.3(9)
C44 C45 C46 C47 -177.8(8)
N18 C49 C50 C51 -1.7(10)
C48 C49 C50 C51 179.3(9)
C49 C50 C51 N17 2.3(9)
C49 C50 C51 C52 -176.6(8)
C3 C2 N1 N2 -0.5(10)
C1 C2 N1 N2 179.1(7)
C3 C4 N2 N1 -1.0(9)
C5 C4 N2 N1 178.4(8)
C3 C4 N2 C11 -177.8(8)
C5 C4 N2 C11 1.6(13)
C2 N1 N2 C4 1.0(8)
C2 N1 N2 C11 178.1(7)
C12 C11 N2 C4 130.9(9)
N3 C11 N2 C4 -46.4(11)
C12 C11 N2 N1 -45.6(10)
N3 C11 N2 N1 137.1(7)
C8 C7 N3 N4 -0.1(9)
C6 C7 N3 N4 178.2(8)
C8 C7 N3 C11 172.2(7)
C6 C7 N3 C11 -9.4(13)
C12 C11 N3 N4 -59.6(10)
N2 C11 N3 N4 117.7(7)
C12 C11 N3 C7 128.5(9)
N2 C11 N3 C7 -54.2(10)
C8 C9 N4 N3 -0.3(8)
C10 C9 N4 N3 -179.3(6)
C7 N3 N4 C9 0.3(8)
C11 N3 N4 C9 -172.7(6)
C16 C15 N5 C12 176.6(7)
C14 C15 N5 C12 -0.2(9)
C11 C12 N5 C15 -175.7(7)
C13 C12 N5 C15 1.8(9)
C19 C18 N6 N7 2.0(8)
C17 C18 N6 N7 -179.2(7)
C19 C18 N6 C16 176.4(7)
C17 C18 N6 C16 -4.7(12)
C15 C16 N6 C18 70.8(11)
N8 C16 N6 C18 -111.1(9)
C15 C16 N6 N7 -115.0(8)
N8 C16 N6 N7 63.1(9)
C19 C20 N7 N6 -0.3(9)
C21 C20 N7 N6 -178.4(7)
C18 N6 N7 C20 -1.1(8)
C16 N6 N7 C20 -176.2(6)
C24 C23 N8 N9 -0.7(8)
C22 C23 N8 N9 -177.8(7)
C24 C23 N8 C16 -180.0(7)
C22 C23 N8 C16 2.9(12)
C15 C16 N8 C23 -141.3(8)
N6 C16 N8 C23 40.6(11)
C15 C16 N8 N9 39.5(10)
N6 C16 N8 N9 -138.6(7)
C24 C25 N9 N8 -1.9(9)
C26 C25 N9 N8 179.6(7)
C23 N8 N9 C25 1.6(8)
C16 N8 N9 C25 -179.0(6)
C29 C28 N10 N11 0.4(10)
C27 C28 N10 N11 -178.8(8)
C29 C30 N11 N10 0.5(9)
C31 C30 N11 N10 -179.0(8)
C29 C30 N11 C37 174.6(8)
C31 C30 N11 C37 -4.9(13)
C28 N10 N11 C30 -0.6(9)
C28 N10 N11 C37 -175.3(7)
C38 C37 N11 C30 -125.1(9)
N12 C37 N11 C30 52.8(11)
C38 C37 N11 N10 48.6(10)
N12 C37 N11 N10 -133.6(7)
C34 C33 N12 N13 -0.6(8)
C32 C33 N12 N13 179.9(8)
C34 C33 N12 C37 -169.2(7)
C32 C33 N12 C37 11.4(12)
C38 C37 N12 C33 -125.2(8)
N11 C37 N12 C33 57.1(10)
C38 C37 N12 N13 67.1(10)
N11 C37 N12 N13 -110.7(8)
C34 C35 N13 N12 -1.9(8)
C36 C35 N13 N12 178.9(7)
C33 N12 N13 C35 1.6(8)
C37 N12 N13 C35 170.9(6)
C42 C41 N14 C38 -177.6(8)
C40 C41 N14 C38 0.4(9)
C37 C38 N14 C41 174.5(7)
C39 C38 N14 C41 0.6(9)
C45 C44 N15 N16 -0.6(9)
C43 C44 N15 N16 178.4(8)
C45 C46 N16 N15 -0.6(8)
C47 C46 N16 N15 177.6(7)
C45 C46 N16 C42 179.4(7)
C47 C46 N16 C42 -2.3(12)
C44 N15 N16 C46 0.8(8)
C44 N15 N16 C42 -179.3(7)
C41 C42 N16 C46 145.0(8)
N17 C42 N16 C46 -37.7(11)
C41 C42 N16 N15 -34.9(11)
N17 C42 N16 N15 142.4(7)
C50 C51 N17 N18 -2.3(9)
C52 C51 N17 N18 176.7(7)
C50 C51 N17 C42 -177.5(7)
C52 C51 N17 C42 1.5(13)
C41 C42 N17 C51 -69.4(11)
N16 C42 N17 C51 113.2(8)
C41 C42 N17 N18 115.6(8)
N16 C42 N17 N18 -61.8(9)
C50 C49 N18 N17 0.3(9)
C48 C49 N18 N17 179.5(7)
C51 N17 N18 C49 1.2(8)
C42 N17 N18 C49 177.0(7)
